data_4513054
loop_
_publ_author_name
'Capacci-Daniel, Christina A.'
'Mohammadi, Cameron'
'Urbelis, Jessica H.'
'Heyrana, Katrina'
'Khatri, Natasha M.'
'Solomos, Marina A.'
'Swift, Jennifer A.'

_publ_section_title
;
 Structural Diversity in 1,3-Bis(m-cyanophenyl)urea
;
_journal_issue 5
_journal_name_full 'Crystal Growth &amp; Design'
_journal_page_first 2373
_journal_paper_doi 10.1021/acs.cgd.5b00168
_journal_volume 15
_journal_year 2015
_chemical_formula_moiety 'C15 H10 N4 O'
_chemical_formula_sum 'C15 H10 N4 O'
_chemical_formula_weight 262.27
_chemical_melting_point 460
_chemical_name_common b-mCyPU
_chemical_name_systematic 1,3-bis(m-cyanophenyl)urea
_space_group_IT_number 14
_symmetry_cell_setting monoclinic
_symmetry_space_group_name_Hall '-P 2ybc'
_symmetry_space_group_name_H-M 'P 1 21/c 1'
_atom_sites_solution_hydrogens geom
_atom_sites_solution_primary direct
_atom_sites_solution_secondary difmap
_audit_creation_method SHELXL-97
_cell_angle_alpha 90.00
_cell_angle_beta 92.497(2)
_cell_angle_gamma 90.00
_cell_formula_units_Z 4
_cell_length_a 10.2006(12)
_cell_length_b 13.4104(16)
_cell_length_c 9.2068(11)
_cell_measurement_reflns_used 2387
_cell_measurement_temperature 100(2)
_cell_measurement_theta_max 27.412
_cell_measurement_theta_min 2.510
_cell_volume 1258.2(3)
_computing_cell_refinement 'SMART, Bruker'
_computing_data_collection 'SMART, Bruker'
_computing_data_reduction 'SMART, Bruker'
_computing_molecular_graphics 'X-SEED, L.Barbour (1999); http://x-seed.net/'
_computing_structure_refinement 'SHELXL-97 (Sheldrick, 1997)'
_computing_structure_solution 'SHELXS-97 (Sheldrick, 1990)'
_diffrn_ambient_temperature 100(2)
_diffrn_measured_fraction_theta_full 0.999
_diffrn_measured_fraction_theta_max 0.999
_diffrn_measurement_device_type 'SMART platform CCD, Bruker'
_diffrn_measurement_method 'omega scans'
_diffrn_radiation_monochromator graphite
_diffrn_radiation_source 'fine-focus sealed tube'
_diffrn_radiation_type MoK\a
_diffrn_radiation_wavelength 0.71073
_diffrn_reflns_av_R_equivalents 0.0773
_diffrn_reflns_av_sigmaI/netI 0.0752
_diffrn_reflns_limit_h_max 12
_diffrn_reflns_limit_h_min -12
_diffrn_reflns_limit_k_max 16
_diffrn_reflns_limit_k_min -16
_diffrn_reflns_limit_l_max 11
_diffrn_reflns_limit_l_min -11
_diffrn_reflns_number 9801
_diffrn_reflns_theta_full 26.00
_diffrn_reflns_theta_max 26.00
_diffrn_reflns_theta_min 2.00
_exptl_absorpt_coefficient_mu 0.092
_exptl_absorpt_correction_T_max 0.998
_exptl_absorpt_correction_T_min 0.946
_exptl_absorpt_correction_type multi-scan
_exptl_absorpt_process_details 'SADABS, G.Sheldrick (1999)'
_exptl_crystal_colour colorless
_exptl_crystal_density_diffrn 1.385
_exptl_crystal_density_method 'not measured'
_exptl_crystal_description needle
_exptl_crystal_F_000 544
_exptl_crystal_recrystallization_method 'Au-BP-Br, benzene'
_exptl_crystal_size_max 0.60
_exptl_crystal_size_mid 0.05
_exptl_crystal_size_min 0.02
_refine_diff_density_max 0.201
_refine_diff_density_min -0.215
_refine_diff_density_rms 0.051
_refine_ls_extinction_method none
_refine_ls_goodness_of_fit_ref 0.982
_refine_ls_hydrogen_treatment mixed
_refine_ls_matrix_type full
_refine_ls_number_parameters 189
_refine_ls_number_reflns 2478
_refine_ls_number_restraints 0
_refine_ls_restrained_S_all 0.982
_refine_ls_R_factor_all 0.0937
_refine_ls_R_factor_gt 0.0451
_refine_ls_shift/su_max 0.000
_refine_ls_shift/su_mean 0.000
_refine_ls_structure_factor_coef Fsqd
_refine_ls_weighting_details 'calc w=1/[\s^2^(Fo^2^)+(0.0438P)^2^+0.0000P] where P=(Fo^2^+2Fc^2^)/3'
_refine_ls_weighting_scheme calc
_refine_ls_wR_factor_gt 0.0870
_refine_ls_wR_factor_ref 0.0959
_reflns_number_gt 1567
_reflns_number_total 2478
_reflns_threshold_expression >2sigma(I)
_cod_data_source_file cg5b00168_si_004.cif
_cod_data_source_block b-mCyPU
_cod_depositor_comments
;
The following automatic conversions were performed:
'_atom_site_symetry_multiplicity' tag replaced with
'_atom_site_symmetry_multiplicity' tag as specified in the
replacement file
'/usr/data/users/saulius/crontab/automatic-downloads/current/ACS/lib/lists/replacement-tags.lst'.

Automatic conversion script
Id: cif_correct_tags 3376 2015-05-07 07:48:27Z andrius 
;
_cod_original_sg_symbol_H-M P21/c
_cod_database_code 4513054

loop_
_symmetry_equiv_pos_as_xyz
'x, y, z'
'-x, y+1/2, -z+1/2'
'-x, -y, -z'
'x, -y-1/2, z-1/2'

loop_
_atom_site_label
_atom_site_type_symbol
_atom_site_fract_x
_atom_site_fract_y
_atom_site_fract_z
_atom_site_U_iso_or_equiv
_atom_site_adp_type
_atom_site_occupancy
_atom_site_symmetry_multiplicity
_atom_site_calc_flag
_atom_site_refinement_flags
O1 O 0.24518(13) 0.22495(9) 0.23477(13) 0.0193(3) Uani 1 1 d .
N2 N 0.20978(16) 0.16136(12) 0.46046(18) 0.0172(4) Uani 1 1 d .
N1 N 0.29016(16) 0.31878(11) 0.43732(18) 0.0169(4) Uani 1 1 d .
C2 C 0.35258(19) 0.39979(14) 0.3697(2) 0.0154(4) Uani 1 1 d .
C15 C 0.0553(2) -0.10250(14) 0.1233(2) 0.0207(5) Uani 1 1 d .
C7 C 0.43767(19) 0.38474(14) 0.2579(2) 0.0182(5) Uani 1 1 d .
H7 H 0.4533 0.3192 0.2235 0.022 Uiso 1 1 calc R
C3 C 0.33301(19) 0.49481(14) 0.4231(2) 0.0177(5) Uani 1 1 d .
H3 H 0.2755 0.5052 0.5001 0.021 Uiso 1 1 calc R
C8 C 0.17289(18) 0.06216(14) 0.4257(2) 0.0154(4) Uani 1 1 d .
C4 C 0.39829(19) 0.57501(14) 0.3629(2) 0.0174(5) Uani 1 1 d .
N4 N 0.02282(18) -0.13205(13) 0.01012(19) 0.0288(5) Uani 1 1 d .
C1 C 0.24777(18) 0.23410(14) 0.3677(2) 0.0150(4) Uani 1 1 d .
C5 C 0.4801(2) 0.56087(15) 0.2473(2) 0.0208(5) Uani 1 1 d .
H5 H 0.5217 0.6161 0.2039 0.025 Uiso 1 1 calc R
C6 C 0.4994(2) 0.46519(14) 0.1968(2) 0.0219(5) Uani 1 1 d .
H6 H 0.5561 0.4546 0.1191 0.026 Uiso 1 1 calc R
N3 N 0.38437(18) 0.75074(13) 0.4783(2) 0.0301(5) Uani 1 1 d .
C11 C 0.10128(19) -0.13713(14) 0.3805(2) 0.0203(5) Uani 1 1 d .
H11 H 0.0776 -0.2049 0.3643 0.024 Uiso 1 1 calc R
C10 C 0.09739(18) -0.06872(14) 0.2663(2) 0.0168(5) Uani 1 1 d .
C13 C 0.17581(19) -0.00590(14) 0.5402(2) 0.0177(5) Uani 1 1 d .
H13 H 0.2026 0.0156 0.6352 0.021 Uiso 1 1 calc R
C9 C 0.13129(19) 0.03118(14) 0.2873(2) 0.0170(5) Uani 1 1 d .
H9 H 0.1260 0.0770 0.2086 0.020 Uiso 1 1 calc R
C12 C 0.14031(19) -0.10405(14) 0.5175(2) 0.0209(5) Uani 1 1 d .
H12 H 0.1427 -0.1493 0.5970 0.025 Uiso 1 1 calc R
C14 C 0.3864(2) 0.67287(16) 0.4258(2) 0.0225(5) Uani 1 1 d .
H2 H 0.222(2) 0.1750(15) 0.558(2) 0.037(6) Uiso 1 1 d .
H1 H 0.2745(19) 0.3266(14) 0.533(2) 0.026(6) Uiso 1 1 d .

loop_
_atom_site_aniso_label
_atom_site_aniso_U_11
_atom_site_aniso_U_22
_atom_site_aniso_U_33
_atom_site_aniso_U_23
_atom_site_aniso_U_13
_atom_site_aniso_U_12
O1 0.0287(9) 0.0186(7) 0.0106(8) -0.0003(6) 0.0014(6) -0.0034(6)
N2 0.0233(10) 0.0169(9) 0.0114(9) -0.0005(7) -0.0004(7) -0.0040(7)
N1 0.0237(10) 0.0173(9) 0.0099(9) -0.0005(7) 0.0024(7) -0.0040(7)
C2 0.0139(11) 0.0184(11) 0.0139(10) 0.0039(8) 0.0000(8) -0.0008(9)
C15 0.0206(12) 0.0139(11) 0.0277(12) -0.0010(9) 0.0015(10) -0.0017(9)
C7 0.0177(12) 0.0196(11) 0.0172(11) -0.0009(9) -0.0008(9) -0.0003(9)
C3 0.0140(11) 0.0229(12) 0.0162(10) 0.0020(8) 0.0016(8) 0.0011(9)
C8 0.0124(11) 0.0170(11) 0.0172(11) -0.0005(8) 0.0027(8) 0.0013(8)
C4 0.0163(11) 0.0153(11) 0.0204(11) -0.0001(8) -0.0030(9) 0.0005(8)
N4 0.0351(12) 0.0230(10) 0.0276(11) -0.0042(8) -0.0054(9) -0.0003(8)
C1 0.0118(11) 0.0177(11) 0.0154(11) -0.0001(8) 0.0006(8) 0.0010(8)
C5 0.0190(12) 0.0223(12) 0.0211(11) 0.0041(9) -0.0011(9) -0.0042(9)
C6 0.0206(12) 0.0280(13) 0.0172(11) 0.0029(9) 0.0019(9) -0.0006(9)
N3 0.0279(11) 0.0220(11) 0.0402(12) -0.0009(9) 0.0008(9) -0.0001(8)
C11 0.0205(12) 0.0150(11) 0.0254(12) -0.0003(9) 0.0010(9) -0.0004(9)
C10 0.0137(11) 0.0171(11) 0.0197(11) -0.0019(8) 0.0019(9) 0.0001(8)
C13 0.0136(11) 0.0226(11) 0.0170(11) -0.0008(8) 0.0004(8) 0.0010(9)
C9 0.0155(11) 0.0184(11) 0.0173(11) 0.0024(8) 0.0020(8) 0.0021(9)
C12 0.0206(12) 0.0236(12) 0.0185(11) 0.0064(9) 0.0011(9) 0.0029(9)
C14 0.0179(12) 0.0236(12) 0.0259(12) 0.0073(10) -0.0011(9) -0.0008(9)

loop_
_atom_type_symbol
_atom_type_description
_atom_type_scat_dispersion_real
_atom_type_scat_dispersion_imag
_atom_type_scat_source
C C 0.0033 0.0016 'International Tables Vol C Tables 4.2.6.8 and 6.1.1.4'
H H 0.0000 0.0000 'International Tables Vol C Tables 4.2.6.8 and 6.1.1.4'
N N 0.0061 0.0033 'International Tables Vol C Tables 4.2.6.8 and 6.1.1.4'
O O 0.0106 0.0060 'International Tables Vol C Tables 4.2.6.8 and 6.1.1.4'

loop_
_geom_angle_atom_site_label_1
_geom_angle_atom_site_label_2
_geom_angle_atom_site_label_3
_geom_angle
C1 N2 C8 127.66(17)
C1 N2 H2 115.9(13)
C8 N2 H2 115.6(13)
C1 N1 C2 124.81(17)
C1 N1 H1 119.1(13)
C2 N1 H1 116.0(12)
C3 C2 C7 120.10(18)
C3 C2 N1 118.38(18)
C7 C2 N1 121.42(17)
N4 C15 C10 178.1(2)
C6 C7 C2 119.91(18)
C6 C7 H7 120.0
C2 C7 H7 120.0
C2 C3 C4 119.42(19)
C2 C3 H3 120.3
C4 C3 H3 120.3
C9 C8 C13 119.58(17)
C9 C8 N2 123.78(17)
C13 C8 N2 116.61(17)
C3 C4 C5 120.74(18)
C3 C4 C14 119.56(18)
C5 C4 C14 119.63(18)
O1 C1 N2 123.89(17)
O1 C1 N1 122.89(17)
N2 C1 N1 113.22(16)
C6 C5 C4 118.84(18)
C6 C5 H5 120.6
C4 C5 H5 120.6
C7 C6 C5 120.93(19)
C7 C6 H6 119.5
C5 C6 H6 119.5
C12 C11 C10 118.38(18)
C12 C11 H11 120.8
C10 C11 H11 120.8
C11 C10 C9 121.94(18)
C11 C10 C15 118.67(17)
C9 C10 C15 119.38(17)
C12 C13 C8 120.93(18)
C12 C13 H13 119.5
C8 C13 H13 119.5
C8 C9 C10 118.55(18)
C8 C9 H9 120.7
C10 C9 H9 120.7
C13 C12 C11 120.59(18)
C13 C12 H12 119.7
C11 C12 H12 119.7
N3 C14 C4 176.1(2)

loop_
_geom_bond_atom_site_label_1
_geom_bond_atom_site_label_2
_geom_bond_distance
O1 C1 1.229(2)
N2 C1 1.363(2)
N2 C8 1.415(2)
N2 H2 0.92(2)
N1 C1 1.365(2)
N1 C2 1.417(2)
N1 H1 0.91(2)
C2 C3 1.383(3)
C2 C7 1.390(3)
C15 N4 1.150(2)
C15 C10 1.440(3)
C7 C6 1.381(3)
C7 H7 0.9500
C3 C4 1.392(3)
C3 H3 0.9500
C8 C9 1.389(3)
C8 C13 1.394(3)
C4 C5 1.394(3)
C4 C14 1.442(3)
C5 C6 1.382(3)
C5 H5 0.9500
C6 H6 0.9500
N3 C14 1.151(2)
C11 C12 1.380(3)
C11 C10 1.394(3)
C11 H11 0.9500
C10 C9 1.395(3)
C13 C12 1.379(3)
C13 H13 0.9500
C9 H9 0.9500
C12 H12 0.9500

loop_
_geom_torsion_atom_site_label_1
_geom_torsion_atom_site_label_2
_geom_torsion_atom_site_label_3
_geom_torsion_atom_site_label_4
_geom_torsion
C1 N1 C2 C3 148.23(19)
C1 N1 C2 C7 -35.5(3)
C3 C2 C7 C6 -2.1(3)
N1 C2 C7 C6 -178.35(18)
C7 C2 C3 C4 0.6(3)
N1 C2 C3 C4 176.94(17)
C1 N2 C8 C9 -20.5(3)
C1 N2 C8 C13 161.46(19)
C2 C3 C4 C5 1.8(3)
C2 C3 C4 C14 -175.06(17)
C8 N2 C1 O1 6.1(3)
C8 N2 C1 N1 -173.55(17)
C2 N1 C1 O1 -9.3(3)
C2 N1 C1 N2 170.37(17)
C3 C4 C5 C6 -2.5(3)
C14 C4 C5 C6 174.28(18)
C2 C7 C6 C5 1.3(3)
C4 C5 C6 C7 1.0(3)
C12 C11 C10 C9 -0.2(3)
C12 C11 C10 C15 -179.31(18)
C9 C8 C13 C12 1.2(3)
N2 C8 C13 C12 179.34(18)
C13 C8 C9 C10 -2.0(3)
N2 C8 C9 C10 -179.97(17)
C11 C10 C9 C8 1.5(3)
C15 C10 C9 C8 -179.37(18)
C8 C13 C12 C11 0.1(3)
C10 C11 C12 C13 -0.7(3)
